data_4105564
loop_
_publ_author_name
'Yanhui Chen'
'Litao Liu'
'Ying Peng'
'Pingping Chen'
'Yi Luo'
'Jingping Qu'

_publ_section_title
;
 Unusual Thiolate-Bridged Diiron Clusters Bearing the cis-HN=NH Ligand and
 Their Reactivities with Terminal Alkynes
;
_journal_name_full 'Journal of the American Chemical Society'
_journal_page_first 1147
_journal_page_last 1149
_journal_paper_doi 10.1021/ja105948r
_journal_volume 133
_journal_year 2011
_chemical_formula_moiety 'C22 H38 Fe2 N2 S2'
_chemical_formula_sum 'C22 H38 Fe2 N2 S2'
_chemical_formula_weight 506.36
_chemical_name_systematic
; 
 ? 
;
_space_group_IT_number 56
_symmetry_cell_setting orthorhombic
_symmetry_space_group_name_Hall '-P 2ab 2ac'
_symmetry_space_group_name_H-M 'P c c n'
_atom_sites_solution_hydrogens geom
_atom_sites_solution_primary direct
_atom_sites_solution_secondary difmap
_audit_creation_method SHELXL-97
_cell_angle_alpha 90.00
_cell_angle_beta 90.00
_cell_angle_gamma 90.00
_cell_formula_units_Z 4
_cell_length_a 18.427(4)
_cell_length_b 10.218(2)
_cell_length_c 13.047(3)
_cell_measurement_reflns_used 145
_cell_measurement_temperature 293(2)
_cell_measurement_theta_max 19.99
_cell_measurement_theta_min 2.21
_cell_volume 2456.6(9)
_computing_cell_refinement 'Bruker SMART'
_computing_data_collection 'Bruker SMART'
_computing_data_reduction 'Bruker SMART'
_computing_molecular_graphics 'Bruker SHELXTL'
_computing_publication_material 'Bruker SHELXTL'
_computing_structure_refinement 'SHELXL-97 (Sheldrick, 1997)'
_computing_structure_solution 'SHELXS-97 (Sheldrick, 1990)'
_diffrn_ambient_temperature 293(2)
_diffrn_measured_fraction_theta_full 0.869
_diffrn_measured_fraction_theta_max 0.869
_diffrn_measurement_device_type 'CCD area detector'
_diffrn_measurement_method 'phi and omega scans'
_diffrn_radiation_monochromator graphite
_diffrn_radiation_source 'fine-focus sealed tube'
_diffrn_radiation_type MoK\a
_diffrn_radiation_wavelength 0.71073
_diffrn_reflns_av_R_equivalents 0.0795
_diffrn_reflns_av_sigmaI/netI 0.0985
_diffrn_reflns_limit_h_max 17
_diffrn_reflns_limit_h_min -2
_diffrn_reflns_limit_k_max 8
_diffrn_reflns_limit_k_min -9
_diffrn_reflns_limit_l_max 12
_diffrn_reflns_limit_l_min -7
_diffrn_reflns_number 2162
_diffrn_reflns_theta_full 19.99
_diffrn_reflns_theta_max 19.99
_diffrn_reflns_theta_min 2.21
_exptl_absorpt_coefficient_mu 1.361
_exptl_absorpt_correction_type empirical
_exptl_crystal_colour dark-green
_exptl_crystal_density_diffrn 1.369
_exptl_crystal_description needle
_exptl_crystal_F_000 1072
_exptl_crystal_size_max 0.4
_exptl_crystal_size_mid 0.05
_exptl_crystal_size_min 0.05
_refine_diff_density_max 0.407
_refine_diff_density_min -0.342
_refine_diff_density_rms 0.073
_refine_ls_extinction_method none
_refine_ls_goodness_of_fit_ref 1.025
_refine_ls_hydrogen_treatment constr
_refine_ls_matrix_type full
_refine_ls_number_parameters 127
_refine_ls_number_reflns 996
_refine_ls_number_restraints 0
_refine_ls_restrained_S_all 1.025
_refine_ls_R_factor_all 0.0925
_refine_ls_R_factor_gt 0.0520
_refine_ls_shift/su_max 0.000
_refine_ls_shift/su_mean 0.000
_refine_ls_structure_factor_coef Fsqd
_refine_ls_weighting_details 'calc w=1/[\s^2^(Fo^2^)+(0.0321P)^2^+0.0000P] where P=(Fo^2^+2Fc^2^)/3'
_refine_ls_weighting_scheme calc
_refine_ls_wR_factor_gt 0.0992
_refine_ls_wR_factor_ref 0.1087
_reflns_number_gt 591
_reflns_number_total 996
_reflns_threshold_expression >2sigma(I)
_cod_data_source_file ja105948r_si_003.cif
_cod_data_source_block ds3
_cod_original_cell_volume 2456.6(8)
_cod_database_code 4105564

loop_
_symmetry_equiv_pos_as_xyz
'x, y, z'
'-x+1/2, -y+1/2, z'
'-x, y+1/2, -z+1/2'
'x+1/2, -y, -z+1/2'
'-x, -y, -z'
'x-1/2, y-1/2, -z'
'x, -y-1/2, z-1/2'
'-x-1/2, y, z-1/2'

loop_
_atom_site_label
_atom_site_type_symbol
_atom_site_fract_x
_atom_site_fract_y
_atom_site_fract_z
_atom_site_U_iso_or_equiv
_atom_site_adp_type
_atom_site_occupancy
_atom_site_symmetry_multiplicity
_atom_site_calc_flag
_atom_site_refinement_flags
Fe1 Fe 0.31275(6) 0.14025(14) 0.59658(11) 0.0408(6) Uani 1 1 d .
S2 S 0.30412(11) 0.3485(3) 0.5300(2) 0.0452(8) Uani 1 1 d .
N1 N 0.2758(3) 0.2054(9) 0.7210(6) 0.042(2) Uani 1 1 d .
H1A H 0.2927 0.1768 0.7782 0.050 Uiso 1 1 calc R
C1 C 0.3359(5) -0.0596(11) 0.6025(13) 0.064(4) Uani 1 1 d .
H1C H 0.3025 -0.1292 0.6238 0.076 Uiso 1 1 calc R
C2 C 0.3839(7) 0.0076(14) 0.6652(9) 0.060(4) Uani 1 1 d .
C3 C 0.4243(5) 0.0951(12) 0.6072(10) 0.047(3) Uani 1 1 d .
C4 C 0.4029(6) 0.0818(11) 0.5027(10) 0.044(3) Uani 1 1 d .
C5 C 0.3479(5) -0.0148(12) 0.4990(12) 0.052(3) Uani 1 1 d .
C6 C 0.3914(6) -0.0213(13) 0.7808(10) 0.117(6) Uani 1 1 d .
H6A H 0.4276 -0.0875 0.7910 0.175 Uiso 1 1 calc R
H6B H 0.3457 -0.0514 0.8072 0.175 Uiso 1 1 calc R
H6C H 0.4055 0.0571 0.8161 0.175 Uiso 1 1 calc R
C7 C 0.4870(5) 0.1787(12) 0.6468(10) 0.109(6) Uani 1 1 d .
H7A H 0.5315 0.1303 0.6414 0.163 Uiso 1 1 calc R
H7B H 0.4784 0.2011 0.7172 0.163 Uiso 1 1 calc R
H7C H 0.4904 0.2572 0.6067 0.163 Uiso 1 1 calc R
C8 C 0.4330(5) 0.1538(11) 0.4124(8) 0.077(4) Uani 1 1 d .
H8A H 0.4722 0.1045 0.3832 0.116 Uiso 1 1 calc R
H8B H 0.4505 0.2379 0.4341 0.116 Uiso 1 1 calc R
H8C H 0.3956 0.1654 0.3620 0.116 Uiso 1 1 calc R
C9 C 0.3099(5) -0.0656(12) 0.4021(9) 0.087(4) Uani 1 1 d .
H9A H 0.3375 -0.1364 0.3735 0.130 Uiso 1 1 calc R
H9B H 0.3062 0.0038 0.3528 0.130 Uiso 1 1 calc R
H9C H 0.2622 -0.0962 0.4195 0.130 Uiso 1 1 calc R
C10 C 0.3628(5) 0.4584(12) 0.6085(9) 0.078(4) Uani 1 1 d .
H10A H 0.3364 0.4789 0.6707 0.093 Uiso 1 1 calc R
H10B H 0.4052 0.4084 0.6286 0.093 Uiso 1 1 calc R
C11 C 0.3866(8) 0.5724(18) 0.5689(13) 0.194(9) Uani 1 1 d .
H11A H 0.4166 0.6162 0.6182 0.291 Uiso 1 1 calc R
H11B H 0.3458 0.6269 0.5523 0.291 Uiso 1 1 calc R
H11C H 0.4142 0.5554 0.5080 0.291 Uiso 1 1 calc R

loop_
_atom_site_aniso_label
_atom_site_aniso_U_11
_atom_site_aniso_U_22
_atom_site_aniso_U_33
_atom_site_aniso_U_23
_atom_site_aniso_U_13
_atom_site_aniso_U_12
Fe1 0.0391(7) 0.0301(13) 0.0531(11) -0.0008(9) 0.0012(8) 0.0090(7)
S2 0.0444(14) 0.027(2) 0.064(2) 0.0020(16) 0.0036(13) 0.0040(13)
N1 0.044(5) 0.036(7) 0.046(5) 0.007(5) -0.002(4) 0.004(4)
C1 0.066(8) 0.023(10) 0.102(12) 0.006(9) 0.013(9) 0.013(6)
C2 0.055(7) 0.069(12) 0.054(10) 0.005(9) 0.003(8) 0.043(7)
C3 0.048(6) 0.045(10) 0.048(10) -0.007(7) 0.009(7) 0.023(6)
C4 0.065(7) 0.027(9) 0.040(8) 0.013(7) 0.032(7) 0.025(6)
C5 0.040(6) 0.044(10) 0.072(10) -0.013(9) -0.001(7) 0.022(6)
C6 0.134(10) 0.132(17) 0.085(12) 0.038(10) 0.005(9) 0.084(10)
C7 0.063(7) 0.089(14) 0.175(15) -0.061(11) -0.030(8) 0.008(7)
C8 0.099(7) 0.055(11) 0.077(9) 0.010(8) 0.033(7) 0.025(7)
C9 0.098(8) 0.060(11) 0.103(11) -0.045(9) -0.021(9) 0.020(7)
C10 0.065(7) 0.048(12) 0.120(12) 0.008(9) -0.009(7) -0.024(6)
C11 0.275(19) 0.14(2) 0.164(18) 0.014(14) -0.079(15) -0.148(17)

loop_
_atom_type_symbol
_atom_type_description
_atom_type_scat_dispersion_real
_atom_type_scat_dispersion_imag
_atom_type_scat_source
C C 0.0033 0.0016 'International Tables Vol C Tables 4.2.6.8 and 6.1.1.4'
H H 0.0000 0.0000 'International Tables Vol C Tables 4.2.6.8 and 6.1.1.4'
N N 0.0061 0.0033 'International Tables Vol C Tables 4.2.6.8 and 6.1.1.4'
S S 0.1246 0.1234 'International Tables Vol C Tables 4.2.6.8 and 6.1.1.4'
Fe Fe 0.3463 0.8444 'International Tables Vol C Tables 4.2.6.8 and 6.1.1.4'

loop_
_geom_angle_atom_site_label_1
_geom_angle_atom_site_label_2
_geom_angle_atom_site_label_3
_geom_angle
_geom_angle_site_symmetry_1
_geom_angle_site_symmetry_3
N1 Fe1 C1 112.8(5) . .
N1 Fe1 C2 95.0(4) . .
C1 Fe1 C2 38.8(4) . .
N1 Fe1 C3 111.9(4) . .
C1 Fe1 C3 65.5(4) . .
C2 Fe1 C3 38.6(4) . .
N1 Fe1 C5 152.6(5) . .
C1 Fe1 C5 40.0(4) . .
C2 Fe1 C5 65.4(4) . .
C3 Fe1 C5 65.2(4) . .
N1 Fe1 C4 150.5(4) . .
C1 Fe1 C4 65.9(4) . .
C2 Fe1 C4 65.1(4) . .
C3 Fe1 C4 39.1(3) . .
C5 Fe1 C4 38.6(4) . .
N1 Fe1 S2 88.5(3) . .
C1 Fe1 S2 158.7(4) . .
C2 Fe1 S2 143.6(5) . .
C3 Fe1 S2 107.1(4) . .
C5 Fe1 S2 118.8(4) . .
C4 Fe1 S2 95.5(3) . .
N1 Fe1 S2 88.25(19) . 2
C1 Fe1 S2 104.6(4) . 2
C2 Fe1 S2 140.7(5) . 2
C3 Fe1 S2 159.6(3) . 2
C5 Fe1 S2 95.5(3) . 2
C4 Fe1 S2 121.1(4) . 2
S2 Fe1 S2 75.50(11) . 2
C10 S2 Fe1 108.0(4) . .
C10 S2 Fe1 107.6(4) . 2
Fe1 S2 Fe1 88.21(9) . 2
N1 N1 Fe1 120.4(2) 2 .
N1 N1 H1A 119.8 2 .
Fe1 N1 H1A 119.8 . .
C2 C1 C5 107.3(11) . .
C2 C1 Fe1 70.6(7) . .
C5 C1 Fe1 71.7(7) . .
C2 C1 H1C 126.3 . .
C5 C1 H1C 126.3 . .
Fe1 C1 H1C 126.3 . .
C1 C2 C3 109.8(10) . .
C1 C2 C6 122.6(15) . .
C3 C2 C6 127.5(13) . .
C1 C2 Fe1 70.6(6) . .
C3 C2 Fe1 71.6(6) . .
C6 C2 Fe1 126.9(7) . .
C2 C3 C4 108.2(10) . .
C2 C3 C7 125.6(12) . .
C4 C3 C7 125.9(12) . .
C2 C3 Fe1 69.8(6) . .
C4 C3 Fe1 71.9(5) . .
C7 C3 Fe1 129.5(7) . .
C5 C4 C3 107.3(10) . .
C5 C4 C8 125.6(14) . .
C3 C4 C8 127.1(12) . .
C5 C4 Fe1 70.1(6) . .
C3 C4 Fe1 69.0(5) . .
C8 C4 Fe1 126.8(7) . .
C4 C5 C1 107.4(11) . .
C4 C5 C9 126.2(14) . .
C1 C5 C9 126.4(12) . .
C4 C5 Fe1 71.3(6) . .
C1 C5 Fe1 68.3(6) . .
C9 C5 Fe1 127.1(6) . .
C2 C6 H6A 109.5 . .
C2 C6 H6B 109.5 . .
H6A C6 H6B 109.5 . .
C2 C6 H6C 109.5 . .
H6A C6 H6C 109.5 . .
H6B C6 H6C 109.5 . .
C3 C7 H7A 109.5 . .
C3 C7 H7B 109.5 . .
H7A C7 H7B 109.5 . .
C3 C7 H7C 109.5 . .
H7A C7 H7C 109.5 . .
H7B C7 H7C 109.5 . .
C4 C8 H8A 109.5 . .
C4 C8 H8B 109.5 . .
H8A C8 H8B 109.5 . .
C4 C8 H8C 109.5 . .
H8A C8 H8C 109.5 . .
H8B C8 H8C 109.5 . .
C5 C9 H9A 109.5 . .
C5 C9 H9B 109.5 . .
H9A C9 H9B 109.5 . .
C5 C9 H9C 109.5 . .
H9A C9 H9C 109.5 . .
H9B C9 H9C 109.5 . .
C11 C10 S2 119.9(10) . .
C11 C10 H10A 107.3 . .
S2 C10 H10A 107.3 . .
C11 C10 H10B 107.3 . .
S2 C10 H10B 107.3 . .
H10A C10 H10B 106.9 . .
C10 C11 H11A 109.5 . .
C10 C11 H11B 109.5 . .
H11A C11 H11B 109.5 . .
C10 C11 H11C 109.5 . .
H11A C11 H11C 109.5 . .
H11B C11 H11C 109.5 . .

loop_
_geom_bond_atom_site_label_1
_geom_bond_atom_site_label_2
_geom_bond_distance
_geom_bond_site_symmetry_2
Fe1 N1 1.882(7) .
Fe1 C1 2.087(11) .
Fe1 C2 2.087(10) .
Fe1 C3 2.111(8) .
Fe1 C5 2.133(11) .
Fe1 C4 2.148(9) .
Fe1 S2 2.304(3) .
Fe1 S2 2.325(2) 2
S2 C10 1.865(11) .
S2 Fe1 2.325(2) 2
N1 N1 1.316(13) 2
N1 H1A 0.8600 .
C1 C2 1.387(13) .
C1 C5 1.443(14) .
C1 H1C 0.9800 .
C2 C3 1.387(14) .
C2 C6 1.543(14) .
C3 C4 1.427(12) .
C3 C7 1.527(13) .
C4 C5 1.415(14) .
C4 C8 1.496(12) .
C5 C9 1.536(13) .
C6 H6A 0.9600 .
C6 H6B 0.9600 .
C6 H6C 0.9600 .
C7 H7A 0.9600 .
C7 H7B 0.9600 .
C7 H7C 0.9600 .
C8 H8A 0.9600 .
C8 H8B 0.9600 .
C8 H8C 0.9600 .
C9 H9A 0.9600 .
C9 H9B 0.9600 .
C9 H9C 0.9600 .
C10 C11 1.347(16) .
C10 H10A 0.9700 .
C10 H10B 0.9700 .
C11 H11A 0.9600 .
C11 H11B 0.9600 .
C11 H11C 0.9600 .
